data_1523917
loop_
_publ_author_name
'Jayaraman, A.'
'Sherwood, R.C.'
'Williams, H.J.'
'Corenzwit, E.'

_publ_section_title
;
 Pressure induced phase transformations and magnetic ordering in some
 intra-rare earth alloys and samarium
;
_journal_name_full 'Physical Review (1,1893-132,1963/141,1966-188,1969)'
_journal_page_first 502
_journal_page_last 508
_journal_volume 148
_journal_year 1966
_chemical_formula_sum 'La Y'
_chemical_name_systematic '(La Y)'
_space_group_IT_number 194
_symmetry_space_group_name_Hall '-P 6c 2c'
_symmetry_space_group_name_H-M 'P 63/m m c'
_cell_angle_alpha 90
_cell_angle_beta 90
_cell_angle_gamma 120
_cell_formula_units_Z 2
_cell_length_a 3.69
_cell_length_b 3.69
_cell_length_c 11.85
_cell_volume 139.734
_citation_journal_id_ASTM PHRVAO
_cod_data_source_file Jayaraman_PHRVAO_1966_957.cif
_cod_data_source_block La1Y1
_cod_original_cell_volume 139.7339
_cod_original_formula_sum 'La1 Y1'
_cod_database_code 1523917

loop_
_symmetry_equiv_pos_as_xyz
x,y,z
x-y,x,z+1/2
-y,x-y,z
-x,-y,z+1/2
-x+y,-x,z
y,-x+y,z+1/2
-y,-x,-z+1/2
x-y,-y,-z
x,x-y,-z+1/2
y,x,-z
-x+y,y,-z+1/2
-x,-x+y,-z
-x,-y,-z
-x+y,-x,-z-1/2
y,-x+y,-z
x,y,-z-1/2
x-y,x,-z
-y,x-y,-z-1/2
y,x,z-1/2
-x+y,y,z
-x,-x+y,z-1/2
-y,-x,z
x-y,-y,z-1/2
x,x-y,z

loop_
_atom_site_label
_atom_site_type_symbol
_atom_site_fract_x
_atom_site_fract_y
_atom_site_fract_z
_atom_site_occupancy
_atom_site_U_iso_or_equiv
Y2 Y 0.3333 0.6667 0.25 0.5 0.0
La2 La 0.3333 0.6667 0.25 0.5 0.0
La1 La 0 0 0 0.5 0.0
Y1 Y 0 0 0 0.5 0.0
